data_1564893
loop_
_publ_author_name
'Lau, Tai-Chu'
'Xiang, Jing'
'Ming, Peng'
'Yi, PAN'
'Luo, Li-Juan'
'Cheng, Shun-Cheung'
'Jin, XinXin'
'Yiu, Shek-Man'
'Man, Wai-Lun'
'Ko, Chi-Chiu'
'LAU, Kai Chung'

_publ_section_title
;
 Visible Light-Induced Oxidative N-dealkylation of Alkylamines by a
 Luminescent Osmium(VI) Nitrido Complex
;
_journal_name_full 'Chemical Science'
_journal_paper_doi 10.1039/D1SC04369B
_journal_year 2021
_chemical_formula_sum 'C41 H57 Cl2 N8 O5 Os'
_chemical_formula_weight 1003.04
_space_group_crystal_system triclinic
_space_group_IT_number 2
_space_group_name_Hall '-P 1'
_space_group_name_H-M_alt 'P -1'
_atom_sites_solution_hydrogens mixed
_audit_creation_method SHELXL-2016/6
_audit_update_record
;
2021-05-14 deposited with the CCDC.	2021-10-08 downloaded from the CCDC.
;
_cell_angle_alpha 99.995(2)
_cell_angle_beta 100.207(2)
_cell_angle_gamma 92.367(2)
_cell_formula_units_Z 2
_cell_length_a 9.9670(6)
_cell_length_b 12.1691(6)
_cell_length_c 19.6141(10)
_cell_measurement_reflns_used 9982
_cell_measurement_temperature 243(2)
_cell_measurement_theta_max 26.30
_cell_measurement_theta_min 2.48
_cell_volume 2299.4(2)
_computing_cell_refinement 'Bruker Saint'
_computing_data_collection 'Bruker Apex3'
_computing_data_reduction 'Bruker Saint'
_computing_structure_refinement 'SHELXL-2016/6 (Sheldrick, 2016)'
_computing_structure_solution 'SHELXT 2014/5 (Sheldrick, 2014)'
_diffrn_ambient_temperature 243(2)
_diffrn_measured_fraction_theta_full 0.997
_diffrn_measured_fraction_theta_max 0.996
_diffrn_measurement_device_type 'Bruker D8 Venture Photon II'
_diffrn_measurement_method 'phi and omega scans'
_diffrn_radiation_type MoK\a
_diffrn_radiation_wavelength 0.71073
_diffrn_reflns_av_R_equivalents 0.0405
_diffrn_reflns_av_unetI/netI 0.0463
_diffrn_reflns_Laue_measured_fraction_full 0.997
_diffrn_reflns_Laue_measured_fraction_max 0.996
_diffrn_reflns_limit_h_max 12
_diffrn_reflns_limit_h_min -12
_diffrn_reflns_limit_k_max 15
_diffrn_reflns_limit_k_min -15
_diffrn_reflns_limit_l_max 24
_diffrn_reflns_limit_l_min -22
_diffrn_reflns_number 26919
_diffrn_reflns_point_group_measured_fraction_full 0.997
_diffrn_reflns_point_group_measured_fraction_max 0.996
_diffrn_reflns_theta_full 25.242
_diffrn_reflns_theta_max 26.387
_diffrn_reflns_theta_min 2.483
_diffrn_source 'micro focus'
_exptl_absorpt_coefficient_mu 2.938
_exptl_absorpt_correction_T_max 0.7454
_exptl_absorpt_correction_T_min 0.6294
_exptl_absorpt_correction_type multi-scan
_exptl_absorpt_process_details
;
 SADABS 2016/2: Krause, L., Herbst-Irmer, R., Sheldrick G.M. & Stalke D.,
 J. Appl. Cryst. 48 (2015) 3-10
;
_exptl_crystal_colour orange
_exptl_crystal_density_diffrn 1.449
_exptl_crystal_description block
_exptl_crystal_F_000 1018
_exptl_crystal_size_max 0.25
_exptl_crystal_size_mid 0.11
_exptl_crystal_size_min 0.03
_refine_diff_density_max 1.674
_refine_diff_density_min -0.903
_refine_diff_density_rms 0.097
_refine_ls_extinction_method none
_refine_ls_goodness_of_fit_ref 1.019
_refine_ls_hydrogen_treatment mixed
_refine_ls_matrix_type full
_refine_ls_number_parameters 541
_refine_ls_number_reflns 9386
_refine_ls_number_restraints 22
_refine_ls_restrained_S_all 1.023
_refine_ls_R_factor_all 0.0511
_refine_ls_R_factor_gt 0.0390
_refine_ls_shift/su_max 0.002
_refine_ls_shift/su_mean 0.000
_refine_ls_structure_factor_coef Fsqd
_refine_ls_weighting_details 'w=1/[\s^2^(Fo^2^)+(0.0480P)^2^+2.8660P] where P=(Fo^2^+2Fc^2^)/3'
_refine_ls_weighting_scheme calc
_refine_ls_wR_factor_gt 0.0907
_refine_ls_wR_factor_ref 0.0979
_reflns_Friedel_coverage 0.000
_reflns_number_gt 7964
_reflns_number_total 9386
_reflns_threshold_expression 'I > 2\s(I)'
_cod_data_source_file d1sc04369b2.cif
_cod_data_source_block 1_a
_cod_database_code 1564893
_shelx_shelxl_version_number 2016/6
_shelx_space_group_comment
;
The symmetry employed for this shelxl refinement is uniquely defined
by the following loop, which should always be used as a source of
symmetry information in preference to the above space-group names.
They are only intended as comments.
;

loop_
_space_group_symop_operation_xyz
'x, y, z'
'-x, -y, -z'

loop_
_atom_site_label
_atom_site_type_symbol
_atom_site_fract_x
_atom_site_fract_y
_atom_site_fract_z
_atom_site_U_iso_or_equiv
_atom_site_adp_type
_atom_site_occupancy
_atom_site_site_symmetry_order
_atom_site_calc_flag
_atom_site_refinement_flags_posn
_atom_site_refinement_flags_adp
_atom_site_refinement_flags_occupancy
_atom_site_disorder_assembly
_atom_site_disorder_group
O5 O 0.0266(6) 0.2354(5) 0.3692(4) 0.135(3) Uani 1 1 d . . . . .
H5A H 0.088703 0.283390 0.366229 0.162 Uiso 1 1 d R U . . .
H5B H 0.058293 0.195770 0.399129 0.202 Uiso 1 1 d R U . . .
Os1 Os 0.34923(2) 0.59153(2) 0.29753(2) 0.03959(8) Uani 1 1 d . . . . .
O1 O 0.2796(3) 0.7034(3) 0.37050(16) 0.0463(8) Uani 1 1 d . . . . .
O2 O 0.6560(3) 0.6222(3) 0.48132(16) 0.0453(8) Uani 1 1 d . . . . .
O3 O 0.2770(5) 0.7711(5) 0.6909(2) 0.0935(17) Uani 1 1 d . . . . .
O4 O 0.4676(5) 0.6989(4) 0.69039(19) 0.0730(12) Uani 1 1 d . . . . .
N1 N 0.2273(5) 0.3908(4) 0.3596(3) 0.0615(12) Uani 1 1 d . . . . .
N2 N 0.0717(5) 0.5825(5) 0.1896(3) 0.0698(14) Uani 1 1 d . . . . .
N3 N 0.4864(7) 0.7808(5) 0.2316(3) 0.0854(18) Uani 1 1 d . . . . .
N4 N 0.5302(4) 0.5982(3) 0.37316(19) 0.0384(8) Uani 1 1 d . . . . .
N5 N 0.3644(5) 0.7308(4) 0.6600(2) 0.0555(11) Uani 1 1 d . . . . .
N6 N 0.4127(4) 0.4737(4) 0.2244(2) 0.0457(10) Uani 1 1 d D . . . .
H1 H 0.448(5) 0.415(3) 0.236(3) 0.055 Uiso 1 1 d D U . . .
N7 N 0.4219(5) 0.3896(4) 0.1084(2) 0.0518(11) Uani 1 1 d . . . . .
C1 C 0.2716(5) 0.4639(4) 0.3383(2) 0.0439(11) Uani 1 1 d . . . . .
C2 C 0.1723(6) 0.5898(4) 0.2299(3) 0.0492(12) Uani 1 1 d . . . . .
C3 C 0.4342(6) 0.7164(5) 0.2554(3) 0.0540(13) Uani 1 1 d . . . . .
C4 C 0.3050(5) 0.7057(4) 0.4382(2) 0.0414(11) Uani 1 1 d . . . . .
C5 C 0.2094(5) 0.7541(4) 0.4778(3) 0.0464(12) Uani 1 1 d . . . . .
H5 H 0.131173 0.781887 0.454244 0.056 Uiso 1 1 calc R U . . .
C6 C 0.2276(5) 0.7615(4) 0.5490(3) 0.0492(12) Uani 1 1 d . . . . .
H6 H 0.162063 0.792938 0.574023 0.059 Uiso 1 1 calc R U . . .
C7 C 0.3435(5) 0.7222(4) 0.5842(2) 0.0419(11) Uani 1 1 d . . . . .
C8 C 0.4417(5) 0.6761(4) 0.5493(2) 0.0401(10) Uani 1 1 d . . . . .
H8 H 0.520116 0.650786 0.574379 0.048 Uiso 1 1 calc R U . . .
C9 C 0.4237(5) 0.6671(4) 0.4761(2) 0.0384(10) Uani 1 1 d . . . . .
C10 C 0.5315(5) 0.6266(4) 0.4408(2) 0.0384(10) Uani 1 1 d . . . . .
C11 C 0.7399(5) 0.5886(4) 0.4342(3) 0.0437(11) Uani 1 1 d . . . . .
C12 C 0.8785(5) 0.5744(5) 0.4495(3) 0.0594(15) Uani 1 1 d . . . . .
H12 H 0.927896 0.584175 0.495894 0.071 Uiso 1 1 calc R U . . .
C13 C 0.9382(6) 0.5448(5) 0.3915(3) 0.0630(15) Uani 1 1 d . . . . .
H13 H 1.032067 0.533603 0.398472 0.076 Uiso 1 1 calc R U . . .
C14 C 0.8653(6) 0.5310(5) 0.3236(3) 0.0610(15) Uani 1 1 d . . . . .
H14 H 0.910926 0.510611 0.285778 0.073 Uiso 1 1 calc R U . . .
C15 C 0.7269(5) 0.5462(5) 0.3093(3) 0.0530(13) Uani 1 1 d . . . . .
H15 H 0.677823 0.537584 0.262934 0.064 Uiso 1 1 calc R U . . .
C16 C 0.6650(5) 0.5745(4) 0.3666(2) 0.0411(10) Uani 1 1 d . . . . .
C17 C 0.3908(5) 0.4696(4) 0.1579(2) 0.0464(11) Uani 1 1 d . . . . .
H17 H 0.347656 0.529918 0.141693 0.056 Uiso 1 1 calc R U . . .
C18 C 0.5011(8) 0.2986(6) 0.1296(4) 0.091(3) Uani 1 1 d . . . . .
H18A H 0.587705 0.329477 0.158993 0.136 Uiso 1 1 calc R U . . .
H18B H 0.517613 0.249147 0.087997 0.136 Uiso 1 1 calc R U . . .
H18C H 0.450378 0.256904 0.155888 0.136 Uiso 1 1 calc R U . . .
C19 C 0.3731(6) 0.3920(4) 0.0357(3) 0.0530(13) Uani 1 1 d . . . . .
C20 C 0.4510(8) 0.3544(5) -0.0141(3) 0.0753(19) Uani 1 1 d . . . . .
H20 H 0.537166 0.327528 -0.001261 0.090 Uiso 1 1 calc R U . . .
C21 C 0.3953(11) 0.3581(6) -0.0859(4) 0.095(3) Uani 1 1 d . . . . .
H21 H 0.445172 0.332401 -0.121220 0.114 Uiso 1 1 calc R U . . .
C22 C 0.2709(12) 0.3982(7) -0.1039(4) 0.102(3) Uani 1 1 d . . . . .
H22 H 0.236538 0.400537 -0.151450 0.122 Uiso 1 1 calc R U . . .
C23 C 0.1970(9) 0.4344(7) -0.0550(4) 0.098(3) Uani 1 1 d . . . . .
H23 H 0.112025 0.462949 -0.068288 0.117 Uiso 1 1 calc R U . . .
C24 C 0.2457(7) 0.4300(6) 0.0157(3) 0.0729(18) Uani 1 1 d . . . . .
H24 H 0.191900 0.452805 0.049656 0.088 Uiso 1 1 calc R U . . .
N8 N -0.0124(7) -0.0727(4) 0.2351(3) 0.0828(17) Uani 1 1 d . . . . .
C25 C -0.0681(9) -0.1405(5) 0.2834(4) 0.086(2) Uani 1 1 d . . . . .
H25A H -0.148693 -0.187411 0.256151 0.103 Uiso 1 1 calc R U . . .
H25B H 0.000988 -0.190691 0.298559 0.103 Uiso 1 1 calc R U . . .
C26 C -0.1072(9) -0.0745(6) 0.3475(4) 0.095(2) Uani 1 1 d . . . . .
H26A H -0.169418 -0.018554 0.333728 0.114 Uiso 1 1 calc R U . . .
H26B H -0.025330 -0.034980 0.378724 0.114 Uiso 1 1 calc R U . . .
C27 C -0.1754(8) -0.1494(6) 0.3859(4) 0.085(2) Uani 1 1 d . . . . .
H27A H -0.265142 -0.177413 0.357448 0.102 Uiso 1 1 calc R U . . .
H27B H -0.121040 -0.213988 0.390166 0.102 Uiso 1 1 calc R U . . .
C28 C -0.1945(12) -0.0971(8) 0.4569(6) 0.134(4) Uani 1 1 d . . . . .
H28A H -0.276036 -0.056073 0.453026 0.201 Uiso 1 1 calc R U . . .
H28B H -0.115695 -0.046111 0.479818 0.201 Uiso 1 1 calc R U . . .
H28C H -0.204176 -0.154711 0.484597 0.201 Uiso 1 1 calc R U . . .
C29 C 0.1082(8) 0.0058(6) 0.2741(4) 0.083(2) Uani 1 1 d . . . . .
H29A H 0.075492 0.061919 0.308272 0.100 Uiso 1 1 calc R U . . .
H29B H 0.141253 0.045283 0.240072 0.100 Uiso 1 1 calc R U . . .
C30 C 0.2302(9) -0.0444(7) 0.3134(6) 0.112(3) Uani 1 1 d . . . . .
H30A H 0.199052 -0.085129 0.347309 0.135 Uiso 1 1 calc R U . . .
H30B H 0.267445 -0.098100 0.279606 0.135 Uiso 1 1 calc R U . . .
C31 C 0.3412(10) 0.0432(8) 0.3517(7) 0.141(5) Uani 1 1 d . . . . .
H31A H 0.378213 0.078460 0.317021 0.169 Uiso 1 1 calc R U . . .
H31B H 0.301001 0.101233 0.381360 0.169 Uiso 1 1 calc R U . . .
C32 C 0.4530(12) 0.0009(10) 0.3957(8) 0.174(6) Uani 1 1 d . . . . .
H32A H 0.490748 -0.059145 0.367405 0.261 Uiso 1 1 calc R U . . .
H32B H 0.419254 -0.027092 0.433381 0.261 Uiso 1 1 calc R U . . .
H32C H 0.523542 0.060860 0.415767 0.261 Uiso 1 1 calc R U . . .
C33 C -0.1208(8) 0.0005(6) 0.2055(4) 0.088(2) Uani 1 1 d . . . . .
H33A H -0.082123 0.042496 0.174345 0.106 Uiso 1 1 calc R U . . .
H33B H -0.140714 0.054944 0.244814 0.106 Uiso 1 1 calc R U . . .
C34 C -0.2556(10) -0.0611(7) 0.1646(6) 0.123(3) Uani 1 1 d . . . . .
H34A H -0.238330 -0.115632 0.124700 0.147 Uiso 1 1 calc R U . . .
H34B H -0.297941 -0.101663 0.195360 0.147 Uiso 1 1 calc R U . . .
C35 C -0.3514(12) 0.0224(9) 0.1381(7) 0.151(4) Uani 1 1 d . U . . .
H35A H -0.358833 0.081506 0.177788 0.182 Uiso 1 1 calc R U . . .
H35B H -0.311650 0.057216 0.104051 0.182 Uiso 1 1 calc R U . . .
C36 C -0.4911(16) -0.0281(13) 0.1040(9) 0.235(8) Uani 1 1 d . U . . .
H36A H -0.484113 -0.097440 0.072276 0.353 Uiso 1 1 calc R U . . .
H36B H -0.538899 0.023518 0.077546 0.353 Uiso 1 1 calc R U . . .
H36C H -0.541110 -0.043302 0.139868 0.353 Uiso 1 1 calc R U . . .
C37 C 0.0297(11) -0.1555(7) 0.1761(5) 0.110(3) Uani 0.5 1 d . . P A 1
H37A H 0.098795 -0.200644 0.197430 0.132 Uiso 0.5 1 calc R U P A 1
H37B H -0.050167 -0.206237 0.152384 0.132 Uiso 0.5 1 calc R U P A 1
C38 C 0.0859(14) -0.1051(9) 0.1214(6) 0.146(5) Uani 0.5 1 d . . P A 1
H38A H 0.160111 -0.047684 0.143377 0.175 Uiso 0.5 1 calc R U P A 1
H38B H 0.014348 -0.071687 0.092321 0.175 Uiso 0.5 1 calc R U P A 1
C39 C 0.141(4) -0.210(3) 0.0754(13) 0.146(12) Uani 0.5 1 d D . P A 1
H39A H 0.213912 -0.241297 0.105068 0.175 Uiso 0.5 1 calc R U P A 1
H39B H 0.067184 -0.267868 0.055855 0.175 Uiso 0.5 1 calc R U P A 1
C40 C 0.197(3) -0.168(3) 0.0161(14) 0.202(15) Uani 0.5 1 d D . P A 1
H40A H 0.134989 -0.195359 -0.028238 0.302 Uiso 0.5 1 calc R U P A 1
H40B H 0.286123 -0.196429 0.013561 0.302 Uiso 0.5 1 calc R U P A 1
H40C H 0.205599 -0.087263 0.025249 0.302 Uiso 0.5 1 calc R U P A 1
C37A C 0.0297(11) -0.1555(7) 0.1761(5) 0.110(3) Uani 0.5 1 d . . P A 2
H37C H 0.098795 -0.200644 0.197430 0.132 Uiso 0.5 1 calc R U P A 2
H37D H -0.050167 -0.206237 0.152384 0.132 Uiso 0.5 1 calc R U P A 2
C38A C 0.0859(14) -0.1051(9) 0.1214(6) 0.146(5) Uani 0.5 1 d . . P A 2
H38C H 0.182226 -0.080451 0.140364 0.175 Uiso 0.5 1 calc R U P A 2
H38D H 0.037656 -0.038154 0.114621 0.175 Uiso 0.5 1 calc R U P A 2
C39A C 0.077(3) -0.180(2) 0.0480(16) 0.149(11) Uani 0.5 1 d D . P A 2
H39C H -0.013928 -0.218881 0.031847 0.179 Uiso 0.5 1 calc R U P A 2
H39D H 0.094609 -0.134452 0.013555 0.179 Uiso 0.5 1 calc R U P A 2
C40A C 0.183(3) -0.263(3) 0.055(2) 0.173(13) Uani 0.5 1 d D . P A 2
H40D H 0.191496 -0.301660 0.008467 0.260 Uiso 0.5 1 calc R U P A 2
H40E H 0.154938 -0.317472 0.081706 0.260 Uiso 0.5 1 calc R U P A 2
H40F H 0.269698 -0.225035 0.079191 0.260 Uiso 0.5 1 calc R U P A 2
Cl1 Cl -0.1430(4) 0.7883(3) 0.8655(3) 0.1863(15) Uani 1 1 d . . . . .
Cl2 Cl 0.1059(5) 0.7097(3) 0.8293(3) 0.215(2) Uani 1 1 d . . . . .
C41 C -0.0637(12) 0.6925(10) 0.8142(7) 0.163(5) Uani 1 1 d . . . . .
H41A H -0.090118 0.617585 0.821478 0.196 Uiso 1 1 calc R U . . .
H41B H -0.097974 0.695707 0.764614 0.196 Uiso 1 1 calc R U . . .

loop_
_atom_site_aniso_label
_atom_site_aniso_U_11
_atom_site_aniso_U_22
_atom_site_aniso_U_33
_atom_site_aniso_U_23
_atom_site_aniso_U_13
_atom_site_aniso_U_12
O5 0.120(5) 0.090(4) 0.213(8) 0.011(4) 0.101(5) -0.015(3)
Os1 0.03849(12) 0.05035(12) 0.02893(10) 0.00497(7) 0.00399(7) 0.01175(8)
O1 0.048(2) 0.056(2) 0.0351(17) 0.0074(14) 0.0062(14) 0.0215(16)
O2 0.0359(18) 0.061(2) 0.0374(17) 0.0055(15) 0.0024(14) 0.0155(15)
O3 0.082(3) 0.158(5) 0.043(2) 0.003(3) 0.026(2) 0.036(3)
O4 0.083(3) 0.103(3) 0.036(2) 0.017(2) 0.007(2) 0.032(3)
N1 0.051(3) 0.072(3) 0.064(3) 0.021(3) 0.007(2) 0.005(2)
N2 0.058(3) 0.087(4) 0.060(3) 0.016(3) -0.008(3) 0.017(3)
N3 0.124(5) 0.069(4) 0.072(4) 0.016(3) 0.043(4) -0.003(3)
N4 0.033(2) 0.049(2) 0.0335(19) 0.0043(16) 0.0072(16) 0.0072(16)
N5 0.060(3) 0.072(3) 0.035(2) 0.004(2) 0.015(2) 0.009(2)
N6 0.049(2) 0.053(3) 0.032(2) 0.0013(17) 0.0026(18) 0.0135(19)
N7 0.060(3) 0.058(3) 0.035(2) 0.0013(18) 0.0062(19) 0.012(2)
C1 0.039(3) 0.056(3) 0.035(2) 0.005(2) 0.003(2) 0.013(2)
C2 0.053(3) 0.057(3) 0.037(3) 0.009(2) 0.005(2) 0.015(2)
C3 0.069(4) 0.055(3) 0.038(3) 0.005(2) 0.013(3) 0.010(3)
C4 0.042(3) 0.045(3) 0.036(2) 0.0059(19) 0.005(2) 0.011(2)
C5 0.040(3) 0.057(3) 0.041(3) 0.004(2) 0.007(2) 0.015(2)
C6 0.042(3) 0.060(3) 0.045(3) 0.000(2) 0.014(2) 0.008(2)
C7 0.046(3) 0.046(3) 0.035(2) 0.003(2) 0.012(2) 0.007(2)
C8 0.043(3) 0.041(2) 0.034(2) 0.0076(19) 0.001(2) 0.006(2)
C9 0.037(2) 0.044(3) 0.034(2) 0.0044(19) 0.0081(19) 0.0067(19)
C10 0.033(2) 0.044(3) 0.037(2) 0.0069(19) 0.0041(19) 0.0080(19)
C11 0.035(3) 0.051(3) 0.045(3) 0.004(2) 0.009(2) 0.011(2)
C12 0.042(3) 0.067(4) 0.066(4) 0.009(3) 0.002(3) 0.019(3)
C13 0.038(3) 0.066(4) 0.082(4) 0.001(3) 0.014(3) 0.013(3)
C14 0.048(3) 0.066(4) 0.068(4) -0.006(3) 0.026(3) 0.007(3)
C15 0.046(3) 0.061(3) 0.050(3) 0.000(2) 0.014(2) 0.005(2)
C16 0.033(2) 0.047(3) 0.043(3) 0.003(2) 0.010(2) 0.007(2)
C17 0.045(3) 0.055(3) 0.037(3) 0.003(2) 0.006(2) 0.005(2)
C18 0.118(6) 0.089(5) 0.059(4) -0.001(3) 0.005(4) 0.060(5)
C19 0.066(4) 0.055(3) 0.032(2) 0.002(2) 0.004(2) -0.007(3)
C20 0.108(6) 0.065(4) 0.053(4) -0.006(3) 0.034(4) -0.006(4)
C21 0.159(9) 0.075(5) 0.051(4) -0.012(3) 0.050(5) -0.034(5)
C22 0.147(9) 0.100(6) 0.046(4) 0.012(4) -0.005(5) -0.024(6)
C23 0.104(6) 0.124(7) 0.053(4) 0.024(4) -0.019(4) -0.015(5)
C24 0.063(4) 0.103(5) 0.049(3) 0.017(3) 0.001(3) -0.005(4)
N8 0.112(5) 0.047(3) 0.093(4) 0.014(3) 0.025(4) 0.012(3)
C25 0.109(6) 0.048(4) 0.098(5) 0.017(4) 0.011(5) 0.005(4)
C26 0.123(7) 0.062(4) 0.099(6) 0.008(4) 0.025(5) 0.003(4)
C27 0.081(5) 0.070(4) 0.106(6) 0.024(4) 0.012(4) 0.002(4)
C28 0.175(11) 0.098(7) 0.135(9) 0.008(6) 0.064(8) -0.008(7)
C29 0.089(5) 0.059(4) 0.106(6) 0.020(4) 0.025(4) 0.006(4)
C30 0.094(6) 0.077(5) 0.165(9) 0.027(6) 0.014(6) 0.019(5)
C31 0.082(6) 0.102(7) 0.232(14) 0.054(8) -0.011(7) 0.005(5)
C32 0.126(10) 0.120(9) 0.253(17) -0.004(10) 0.012(10) -0.006(7)
C33 0.107(6) 0.063(4) 0.094(5) 0.021(4) 0.009(5) 0.005(4)
C34 0.132(8) 0.090(6) 0.134(8) 0.031(6) -0.011(7) -0.013(6)
C35 0.151(7) 0.128(7) 0.164(8) 0.053(6) -0.026(6) 0.007(6)
C36 0.190(10) 0.188(12) 0.291(16) 0.068(12) -0.068(11) -0.025(9)
C37 0.151(9) 0.066(5) 0.115(7) -0.004(4) 0.047(6) 0.012(5)
C38 0.223(14) 0.103(7) 0.129(9) 0.003(6) 0.099(9) -0.001(8)
C39 0.22(3) 0.16(3) 0.082(16) 0.037(16) 0.054(18) 0.09(2)
C40 0.17(3) 0.31(5) 0.15(2) 0.05(3) 0.10(2) 0.00(3)
C37A 0.151(9) 0.066(5) 0.115(7) -0.004(4) 0.047(6) 0.012(5)
C38A 0.223(14) 0.103(7) 0.129(9) 0.003(6) 0.099(9) -0.001(8)
C39A 0.23(4) 0.107(18) 0.13(2) 0.041(16) 0.06(2) 0.04(2)
C40A 0.16(3) 0.18(3) 0.19(4) 0.03(3) 0.06(2) 0.05(2)
Cl1 0.181(4) 0.154(3) 0.236(4) 0.047(3) 0.064(3) -0.007(3)
Cl2 0.183(4) 0.141(3) 0.317(6) -0.020(3) 0.104(4) -0.015(3)
C41 0.134(10) 0.137(10) 0.181(12) -0.053(8) 0.015(9) 0.000(8)

loop_
_atom_type_symbol
_atom_type_description
_atom_type_scat_dispersion_real
_atom_type_scat_dispersion_imag
_atom_type_scat_source
C C 0.0033 0.0016 'International Tables Vol C Tables 4.2.6.8 and 6.1.1.4'
H H 0.0000 0.0000 'International Tables Vol C Tables 4.2.6.8 and 6.1.1.4'
N N 0.0061 0.0033 'International Tables Vol C Tables 4.2.6.8 and 6.1.1.4'
O O 0.0106 0.0060 'International Tables Vol C Tables 4.2.6.8 and 6.1.1.4'
Os Os -1.2165 7.6030 'International Tables Vol C Tables 4.2.6.8 and 6.1.1.4'
Cl Cl 0.1484 0.1585 'International Tables Vol C Tables 4.2.6.8 and 6.1.1.4'

loop_
_geom_angle_atom_site_label_1
_geom_angle_atom_site_label_2
_geom_angle_atom_site_label_3
_geom_angle
_geom_angle_site_symmetry_1
_geom_angle_site_symmetry_3
_geom_angle_publ_flag
H5A O5 H5B 109.5 . . ?
C2 Os1 O1 90.03(17) . . ?
C2 Os1 N6 88.88(18) . . ?
O1 Os1 N6 177.43(16) . . ?
C2 Os1 C1 90.9(2) . . ?
O1 Os1 C1 89.18(17) . . ?
N6 Os1 C1 88.51(19) . . ?
C2 Os1 C3 90.4(2) . . ?
O1 Os1 C3 92.76(18) . . ?
N6 Os1 C3 89.57(19) . . ?
C1 Os1 C3 177.6(2) . . ?
C2 Os1 N4 176.81(17) . . ?
O1 Os1 N4 86.84(13) . . ?
N6 Os1 N4 94.22(15) . . ?
C1 Os1 N4 88.42(16) . . ?
C3 Os1 N4 90.36(19) . . ?
C4 O1 Os1 125.2(3) . . ?
C10 O2 C11 104.9(3) . . ?
C10 N4 C16 106.2(4) . . ?
C10 N4 Os1 121.8(3) . . ?
C16 N4 Os1 132.0(3) . . ?
O4 N5 O3 122.4(5) . . ?
O4 N5 C7 119.2(4) . . ?
O3 N5 C7 118.4(5) . . ?
C17 N6 Os1 126.3(3) . . ?
C17 N6 H1 113(4) . . ?
Os1 N6 H1 121(4) . . ?
C17 N7 C19 119.6(4) . . ?
C17 N7 C18 119.4(4) . . ?
C19 N7 C18 121.0(5) . . ?
N1 C1 Os1 178.4(5) . . ?
N2 C2 Os1 176.1(5) . . ?
N3 C3 Os1 176.0(6) . . ?
O1 C4 C5 117.5(4) . . ?
O1 C4 C9 125.3(4) . . ?
C5 C4 C9 117.2(4) . . ?
C6 C5 C4 121.9(4) . . ?
C6 C5 H5 119.1 . . ?
C4 C5 H5 119.1 . . ?
C5 C6 C7 119.4(5) . . ?
C5 C6 H6 120.3 . . ?
C7 C6 H6 120.3 . . ?
C8 C7 C6 121.8(4) . . ?
C8 C7 N5 118.4(4) . . ?
C6 C7 N5 119.8(4) . . ?
C7 C8 C9 119.4(4) . . ?
C7 C8 H8 120.3 . . ?
C9 C8 H8 120.3 . . ?
C8 C9 C4 120.3(4) . . ?
C8 C9 C10 118.9(4) . . ?
C4 C9 C10 120.6(4) . . ?
N4 C10 O2 113.4(4) . . ?
N4 C10 C9 129.1(4) . . ?
O2 C10 C9 117.4(4) . . ?
O2 C11 C16 109.0(4) . . ?
O2 C11 C12 127.2(5) . . ?
C16 C11 C12 123.8(5) . . ?
C13 C12 C11 114.8(5) . . ?
C13 C12 H12 122.6 . . ?
C11 C12 H12 122.6 . . ?
C12 C13 C14 122.3(5) . . ?
C12 C13 H13 118.8 . . ?
C14 C13 H13 118.8 . . ?
C13 C14 C15 122.0(5) . . ?
C13 C14 H14 119.0 . . ?
C15 C14 H14 119.0 . . ?
C16 C15 C14 116.5(5) . . ?
C16 C15 H15 121.7 . . ?
C14 C15 H15 121.7 . . ?
C15 C16 C11 120.5(4) . . ?
C15 C16 N4 132.9(4) . . ?
C11 C16 N4 106.5(4) . . ?
N6 C17 N7 127.8(5) . . ?
N6 C17 H17 116.1 . . ?
N7 C17 H17 116.1 . . ?
N7 C18 H18A 109.5 . . ?
N7 C18 H18B 109.5 . . ?
H18A C18 H18B 109.5 . . ?
N7 C18 H18C 109.5 . . ?
H18A C18 H18C 109.5 . . ?
H18B C18 H18C 109.5 . . ?
C20 C19 C24 120.5(6) . . ?
C20 C19 N7 120.3(6) . . ?
C24 C19 N7 119.2(5) . . ?
C19 C20 C21 117.4(7) . . ?
C19 C20 H20 121.3 . . ?
C21 C20 H20 121.3 . . ?
C22 C21 C20 120.9(7) . . ?
C22 C21 H21 119.6 . . ?
C20 C21 H21 119.6 . . ?
C23 C22 C21 121.0(7) . . ?
C23 C22 H22 119.5 . . ?
C21 C22 H22 119.5 . . ?
C22 C23 C24 120.2(8) . . ?
C22 C23 H23 119.9 . . ?
C24 C23 H23 119.9 . . ?
C19 C24 C23 120.0(7) . . ?
C19 C24 H24 120.0 . . ?
C23 C24 H24 120.0 . . ?
C29 N8 C25 111.6(6) . . ?
C29 N8 C37A 110.2(6) . . ?
C25 N8 C37A 107.3(5) . . ?
C29 N8 C37 110.2(6) . . ?
C25 N8 C37 107.3(5) . . ?
C29 N8 C33 106.3(5) . . ?
C25 N8 C33 110.3(6) . . ?
C37A N8 C33 111.2(6) . . ?
C37 N8 C33 111.2(6) . . ?
C26 C25 N8 115.8(6) . . ?
C26 C25 H25A 108.3 . . ?
N8 C25 H25A 108.3 . . ?
C26 C25 H25B 108.3 . . ?
N8 C25 H25B 108.3 . . ?
H25A C25 H25B 107.4 . . ?
C25 C26 C27 110.6(6) . . ?
C25 C26 H26A 109.5 . . ?
C27 C26 H26A 109.5 . . ?
C25 C26 H26B 109.5 . . ?
C27 C26 H26B 109.5 . . ?
H26A C26 H26B 108.1 . . ?
C28 C27 C26 115.2(7) . . ?
C28 C27 H27A 108.5 . . ?
C26 C27 H27A 108.5 . . ?
C28 C27 H27B 108.5 . . ?
C26 C27 H27B 108.5 . . ?
H27A C27 H27B 107.5 . . ?
C27 C28 H28A 109.5 . . ?
C27 C28 H28B 109.5 . . ?
H28A C28 H28B 109.5 . . ?
C27 C28 H28C 109.5 . . ?
H28A C28 H28C 109.5 . . ?
H28B C28 H28C 109.5 . . ?
N8 C29 C30 117.9(6) . . ?
N8 C29 H29A 107.8 . . ?
C30 C29 H29A 107.8 . . ?
N8 C29 H29B 107.8 . . ?
C30 C29 H29B 107.8 . . ?
H29A C29 H29B 107.2 . . ?
C31 C30 C29 112.3(7) . . ?
C31 C30 H30A 109.1 . . ?
C29 C30 H30A 109.1 . . ?
C31 C30 H30B 109.1 . . ?
C29 C30 H30B 109.1 . . ?
H30A C30 H30B 107.9 . . ?
C32 C31 C30 114.3(8) . . ?
C32 C31 H31A 108.7 . . ?
C30 C31 H31A 108.7 . . ?
C32 C31 H31B 108.7 . . ?
C30 C31 H31B 108.7 . . ?
H31A C31 H31B 107.6 . . ?
C31 C32 H32A 109.5 . . ?
C31 C32 H32B 109.5 . . ?
H32A C32 H32B 109.5 . . ?
C31 C32 H32C 109.5 . . ?
H32A C32 H32C 109.5 . . ?
H32B C32 H32C 109.5 . . ?
N8 C33 C34 116.0(6) . . ?
N8 C33 H33A 108.3 . . ?
C34 C33 H33A 108.3 . . ?
N8 C33 H33B 108.3 . . ?
C34 C33 H33B 108.3 . . ?
H33A C33 H33B 107.4 . . ?
C35 C34 C33 109.7(8) . . ?
C35 C34 H34A 109.7 . . ?
C33 C34 H34A 109.7 . . ?
C35 C34 H34B 109.7 . . ?
C33 C34 H34B 109.7 . . ?
H34A C34 H34B 108.2 . . ?
C36 C35 C34 113.7(10) . . ?
C36 C35 H35A 108.8 . . ?
C34 C35 H35A 108.8 . . ?
C36 C35 H35B 108.8 . . ?
C34 C35 H35B 108.8 . . ?
H35A C35 H35B 107.7 . . ?
C35 C36 H36A 109.5 . . ?
C35 C36 H36B 109.5 . . ?
H36A C36 H36B 109.5 . . ?
C35 C36 H36C 109.5 . . ?
H36A C36 H36C 109.5 . . ?
H36B C36 H36C 109.5 . . ?
C38 C37 N8 115.9(7) . . ?
C38 C37 H37A 108.3 . . ?
N8 C37 H37A 108.3 . . ?
C38 C37 H37B 108.3 . . ?
N8 C37 H37B 108.3 . . ?
H37A C37 H37B 107.4 . . ?
C37 C38 C39 103.6(11) . . ?
C37 C38 H38A 111.0 . . ?
C39 C38 H38A 111.0 . . ?
C37 C38 H38B 111.0 . . ?
C39 C38 H38B 111.0 . . ?
H38A C38 H38B 109.0 . . ?
C40 C39 C38 108(2) . . ?
C40 C39 H39A 110.1 . . ?
C38 C39 H39A 110.1 . . ?
C40 C39 H39B 110.1 . . ?
C38 C39 H39B 110.1 . . ?
H39A C39 H39B 108.4 . . ?
C39 C40 H40A 109.5 . . ?
C39 C40 H40B 109.5 . . ?
H40A C40 H40B 109.5 . . ?
C39 C40 H40C 109.5 . . ?
H40A C40 H40C 109.5 . . ?
H40B C40 H40C 109.5 . . ?
C38A C37A N8 115.9(7) . . ?
C38A C37A H37C 108.3 . . ?
N8 C37A H37C 108.3 . . ?
C38A C37A H37D 108.3 . . ?
N8 C37A H37D 108.3 . . ?
H37C C37A H37D 107.4 . . ?
C37A C38A C39A 117.3(14) . . ?
C37A C38A H38C 108.0 . . ?
C39A C38A H38C 108.0 . . ?
C37A C38A H38D 108.0 . . ?
C39A C38A H38D 108.0 . . ?
H38C C38A H38D 107.2 . . ?
C40A C39A C38A 108(3) . . ?
C40A C39A H39C 110.1 . . ?
C38A C39A H39C 110.1 . . ?
C40A C39A H39D 110.1 . . ?
C38A C39A H39D 110.1 . . ?
H39C C39A H39D 108.4 . . ?
C39A C40A H40D 109.5 . . ?
C39A C40A H40E 109.5 . . ?
H40D C40A H40E 109.5 . . ?
C39A C40A H40F 109.5 . . ?
H40D C40A H40F 109.5 . . ?
H40E C40A H40F 109.5 . . ?
Cl2 C41 Cl1 115.5(6) . . ?
Cl2 C41 H41A 108.4 . . ?
Cl1 C41 H41A 108.4 . . ?
Cl2 C41 H41B 108.4 . . ?
Cl1 C41 H41B 108.4 . . ?
H41A C41 H41B 107.5 . . ?

loop_
_geom_bond_atom_site_label_1
_geom_bond_atom_site_label_2
_geom_bond_distance
_geom_bond_site_symmetry_2
_geom_bond_publ_flag
O5 H5A 0.8500 . ?
O5 H5B 0.8499 . ?
Os1 C2 2.007(5) . ?
Os1 O1 2.034(3) . ?
Os1 N6 2.048(4) . ?
Os1 C1 2.050(6) . ?
Os1 C3 2.070(6) . ?
Os1 N4 2.112(4) . ?
O1 C4 1.302(5) . ?
O2 C10 1.358(5) . ?
O2 C11 1.376(6) . ?
O3 N5 1.220(6) . ?
O4 N5 1.208(6) . ?
N1 C1 1.150(7) . ?
N2 C2 1.151(7) . ?
N3 C3 1.133(7) . ?
N4 C10 1.310(6) . ?
N4 C16 1.408(6) . ?
N5 C7 1.449(6) . ?
N6 C17 1.276(6) . ?
N6 H1 0.856(19) . ?
N7 C17 1.338(6) . ?
N7 C19 1.427(6) . ?
N7 C18 1.462(7) . ?
C4 C5 1.417(7) . ?
C4 C9 1.425(6) . ?
C5 C6 1.363(7) . ?
C5 H5 0.9400 . ?
C6 C7 1.384(7) . ?
C6 H6 0.9400 . ?
C7 C8 1.375(7) . ?
C8 C9 1.399(6) . ?
C8 H8 0.9400 . ?
C9 C10 1.437(6) . ?
C11 C16 1.380(7) . ?
C11 C12 1.385(7) . ?
C12 C13 1.376(8) . ?
C12 H12 0.9400 . ?
C13 C14 1.379(8) . ?
C13 H13 0.9400 . ?
C14 C15 1.385(7) . ?
C14 H14 0.9400 . ?
C15 C16 1.374(7) . ?
C15 H15 0.9400 . ?
C17 H17 0.9400 . ?
C18 H18A 0.9700 . ?
C18 H18B 0.9700 . ?
C18 H18C 0.9700 . ?
C19 C20 1.383(8) . ?
C19 C24 1.384(8) . ?
C20 C21 1.428(10) . ?
C20 H20 0.9400 . ?
C21 C22 1.362(12) . ?
C21 H21 0.9400 . ?
C22 C23 1.336(12) . ?
C22 H22 0.9400 . ?
C23 C24 1.397(9) . ?
C23 H23 0.9400 . ?
C24 H24 0.9400 . ?
N8 C29 1.505(9) . ?
N8 C25 1.520(9) . ?
N8 C37A 1.527(10) . ?
N8 C37 1.527(10) . ?
N8 C33 1.527(9) . ?
C25 C26 1.492(10) . ?
C25 H25A 0.9800 . ?
C25 H25B 0.9800 . ?
C26 C27 1.492(10) . ?
C26 H26A 0.9800 . ?
C26 H26B 0.9800 . ?
C27 C28 1.475(12) . ?
C27 H27A 0.9800 . ?
C27 H27B 0.9800 . ?
C28 H28A 0.9700 . ?
C28 H28B 0.9700 . ?
C28 H28C 0.9700 . ?
C29 C30 1.529(10) . ?
C29 H29A 0.9800 . ?
C29 H29B 0.9800 . ?
C30 C31 1.502(12) . ?
C30 H30A 0.9800 . ?
C30 H30B 0.9800 . ?
C31 C32 1.453(14) . ?
C31 H31A 0.9800 . ?
C31 H31B 0.9800 . ?
C32 H32A 0.9700 . ?
C32 H32B 0.9700 . ?
C32 H32C 0.9700 . ?
C33 C34 1.528(11) . ?
C33 H33A 0.9800 . ?
C33 H33B 0.9800 . ?
C34 C35 1.518(13) . ?
C34 H34A 0.9800 . ?
C34 H34B 0.9800 . ?
C35 C36 1.489(16) . ?
C35 H35A 0.9800 . ?
C35 H35B 0.9800 . ?
C36 H36A 0.9700 . ?
C36 H36B 0.9700 . ?
C36 H36C 0.9700 . ?
C37 C38 1.501(13) . ?
C37 H37A 0.9800 . ?
C37 H37B 0.9800 . ?
C38 C39 1.60(3) . ?
C38 H38A 0.9800 . ?
C38 H38B 0.9800 . ?
C39 C40 1.523(18) . ?
C39 H39A 0.9800 . ?
C39 H39B 0.9800 . ?
C40 H40A 0.9700 . ?
C40 H40B 0.9700 . ?
C40 H40C 0.9700 . ?
C37A C38A 1.501(13) . ?
C37A H37C 0.9800 . ?
C37A H37D 0.9800 . ?
C38A C39A 1.55(3) . ?
C38A H38C 0.9800 . ?
C38A H38D 0.9800 . ?
C39A C40A 1.492(18) . ?
C39A H39C 0.9800 . ?
C39A H39D 0.9800 . ?
C40A H40D 0.9700 . ?
C40A H40E 0.9700 . ?
C40A H40F 0.9700 . ?
Cl1 C41 1.717(11) . ?
Cl2 C41 1.662(12) . ?
C41 H41A 0.9800 . ?
C41 H41B 0.9800 . ?
